data_9000433
loop_
_publ_author_name
'Chiari, G.'
'Calleri, M.'
'Bruno, E.'
'Ribbe, P. H.'

_publ_section_title
;
 The structure of partially disordered, synthetic strontium feldspar
;
_journal_name_full 'American Mineralogist'
_journal_page_first 111
_journal_page_last 119
_journal_volume 60
_journal_year 1975
_chemical_formula_sum 'Al2 O8 Si2 Sr'
_chemical_name_mineral Feldspar
_space_group_IT_number 15
_symmetry_space_group_name_Hall '-I 2yc'
_symmetry_space_group_name_H-M 'I 1 2/c 1'
_cell_angle_alpha 90
_cell_angle_beta 115.2
_cell_angle_gamma 90
_cell_formula_units_Z 8
_cell_length_a 8.388
_cell_length_b 12.974
_cell_length_c 14.264
_cell_volume 1404.557
_database_code_amcsd 0000444
_exptl_crystal_density_diffrn 3.081
_cod_original_formula_sum 'Sr (Si2 Al2) O8'
_cod_database_code 9000433

loop_
_space_group_symop_operation_xyz
x,y,z
1/2+x,1/2+y,1/2+z
x,-y,1/2+z
1/2+x,1/2-y,+z
-x,y,1/2-z
1/2-x,1/2+y,-z
-x,-y,-z
1/2-x,1/2-y,1/2-z

loop_
_atom_site_aniso_label
_atom_site_aniso_U_11
_atom_site_aniso_U_22
_atom_site_aniso_U_33
_atom_site_aniso_U_12
_atom_site_aniso_U_13
_atom_site_aniso_U_23
Sr 0.00613 0.02302 0.01097 0.00050 0.00099 -0.00170
SiT1(o) 0.00671 0.01279 0.00506 -0.00249 0.00149 -0.00085
AlT1(o) 0.00671 0.01279 0.00506 -0.00249 0.00149 -0.00085
SiT1(z) 0.01051 0.01364 0.00338 -0.00100 0.00298 0.00000
AlT1(z) 0.01051 0.01364 0.00338 -0.00100 0.00298 0.00000
SiT2(o) 0.00554 0.01364 0.00338 -0.00100 0.00050 -0.00085
AlT2(o) 0.00554 0.01364 0.00338 -0.00100 0.00050 -0.00085
SiT2(z) 0.01021 0.01023 0.00506 0.00050 0.00248 0.00085
AlT2(z) 0.01021 0.01023 0.00506 0.00050 0.00248 0.00085
OA(1) 0.01138 0.01961 0.00506 0.00449 0.00397 -0.00170
OA(2) 0.00875 0.01450 0.01097 0.00399 0.00149 0.00339
OB(o) 0.01663 0.02388 0.01013 -0.00100 0.00844 -0.00170
OB(z) 0.01051 0.02644 0.01435 -0.00649 0.00794 0.00000
OC(o) 0.01255 0.02217 0.00591 -0.00549 0.00000 -0.00339
OC(z) 0.01255 0.01791 0.01519 -0.00249 0.00645 -0.00170
OD(o) 0.01693 0.02473 0.00844 0.00150 0.00298 0.00170
OD(z) 0.01051 0.02644 0.00506 0.00200 -0.00149 -0.00085

loop_
_atom_site_label
_atom_site_fract_x
_atom_site_fract_y
_atom_site_fract_z
_atom_site_occupancy
_atom_site_type_symbol
_atom_site_attached_hydrogens
Sr 0.26900 -0.00200 0.06560 1.00000 Sr 0
SiT1(o) 0.00660 0.17460 0.10830 0.90000 Si 0
AlT1(o) 0.00660 0.17460 0.10830 0.10000 Al 0
SiT1(z) 0.00320 0.17750 0.61640 0.10000 Si 0
AlT1(z) 0.00320 0.17750 0.61640 0.90000 Al 0
SiT2(o) 0.69340 0.12000 0.17060 0.10000 Si 0
AlT2(o) 0.69340 0.12000 0.17060 0.90000 Al 0
SiT2(z) 0.68450 0.11370 0.67160 0.90000 Si 0
AlT2(z) 0.68450 0.11370 0.67160 0.10000 Al 0
OA(1) 0.00450 0.12890 0.00030 1.00000 O 0
OA(2) 0.59110 0.00020 0.14270 1.00000 O 0
OB(o) 0.82670 0.12660 0.10540 1.00000 O 0
OB(z) 0.81040 0.12630 0.61130 1.00000 O 0
OC(o) 0.01320 0.29840 0.11860 1.00000 O 0
OC(z) 0.01880 0.30900 0.63040 1.00000 O 0
OD(o) 0.18760 0.12450 0.19550 1.00000 O 0
OD(z) 0.19600 0.11900 0.70270 1.00000 O 0

loop_
_cod_changelog_entry_id
_cod_changelog_entry_author
_cod_changelog_entry_date
_cod_changelog_entry_text
1
;cod-tools version 3.8.0
Id: cif_guess_AMCSD_atom_types 9581 2023-05-17 12:35:41Z saulius
;
2023-05-23T09:13:51+03:00
;Derived atom types and hydrogen counts
from atom names that follow the AMCSD naming convention
(Wat == water, O-H == hydroxyl).
;

loop_
_cod_related_entry_id
_cod_related_entry_database
_cod_related_entry_code
1 AMCSD 0000444
